data_2217691
loop_
_publ_author_name
'Zhao, Pei-Zheng'
'Xuan, Xiao-Peng'
'Tang, Qing-Hu'

_publ_section_title
Bis(benzoato-\k^2^<i>O</i>,<i>O</i>')(2,9-dimethyl-1,10-phenanthroline-\k^2^<i>N</i>,<i>N</i>')cobalt(II)
_journal_coeditor_code XU2376
_journal_issue 2
_journal_name_full 'Acta Crystallographica Section E'
_journal_page_first m327
_journal_page_last m327
_journal_paper_doi 10.1107/S1600536807068080
_journal_volume 64
_journal_year 2008
_chemical_formula_iupac '[Co (C7 H5 O2)2 (C14 H12 N2)]'
_chemical_formula_moiety 'C28 H22 Co N2 O4'
_chemical_formula_sum 'C28 H22 Co N2 O4'
_chemical_formula_weight 509.41
_chemical_name_systematic
;
Bis(benzoato-\k^2^O,O')(2,9-dimethyl-1,10-phenanthroline-\k^2^N,N')cobalt(II)
;
_space_group_IT_number 15
_symmetry_cell_setting monoclinic
_symmetry_space_group_name_Hall '-C 2yc'
_symmetry_space_group_name_H-M 'C 1 2/c 1'
_atom_sites_solution_hydrogens geom
_atom_sites_solution_primary direct
_atom_sites_solution_secondary difmap
_audit_creation_method SHELXL-97
_cell_angle_alpha 90.00
_cell_angle_beta 90.796(2)
_cell_angle_gamma 90.00
_cell_formula_units_Z 4
_cell_length_a 17.632(3)
_cell_length_b 14.410(2)
_cell_length_c 9.5282(15)
_cell_measurement_reflns_used 2433
_cell_measurement_temperature 293(2)
_cell_measurement_theta_max 22.52
_cell_measurement_theta_min 2.31
_cell_volume 2420.7(7)
_computing_cell_refinement 'SAINT (Bruker, 2004)'
_computing_data_collection 'SMART (Bruker, 2004)'
_computing_data_reduction 'SAINT (Bruker, 2004)'
_computing_molecular_graphics 'SHELXTL (Bruker, 2001)'
_computing_publication_material 'SHELXTL (Bruker, 2001)'
_computing_structure_refinement 'SHELXTL (Bruker, 2001)'
_computing_structure_solution 'SHELXTL (Bruker, 2001)'
_diffrn_ambient_temperature 293(2)
_diffrn_measured_fraction_theta_full 1.000
_diffrn_measured_fraction_theta_max 1.000
_diffrn_measurement_device_type 'Bruker SMART CCD area-detector'
_diffrn_measurement_method '\f and \w'
_diffrn_radiation_monochromator graphite
_diffrn_radiation_source 'fine-focus sealed tube'
_diffrn_radiation_type MoK\a
_diffrn_radiation_wavelength 0.71073
_diffrn_reflns_av_R_equivalents 0.0257
_diffrn_reflns_av_sigmaI/netI 0.0225
_diffrn_reflns_limit_h_max 21
_diffrn_reflns_limit_h_min -21
_diffrn_reflns_limit_k_max 17
_diffrn_reflns_limit_k_min -17
_diffrn_reflns_limit_l_max 11
_diffrn_reflns_limit_l_min -11
_diffrn_reflns_number 8882
_diffrn_reflns_theta_full 25.50
_diffrn_reflns_theta_max 25.50
_diffrn_reflns_theta_min 2.31
_diffrn_standards_number 0
_exptl_absorpt_coefficient_mu 0.746
_exptl_absorpt_correction_T_max 0.8561
_exptl_absorpt_correction_T_min 0.8050
_exptl_absorpt_correction_type multi-scan
_exptl_absorpt_process_details '(SADABS; Sheldrick, 2004)'
_exptl_crystal_colour brown
_exptl_crystal_density_diffrn 1.398
_exptl_crystal_density_method 'not measured'
_exptl_crystal_description block
_exptl_crystal_F_000 1052
_exptl_crystal_size_max 0.30
_exptl_crystal_size_mid 0.22
_exptl_crystal_size_min 0.22
_refine_diff_density_max 0.485
_refine_diff_density_min -0.366
_refine_ls_extinction_method none
_refine_ls_goodness_of_fit_ref 1.060
_refine_ls_hydrogen_treatment constr
_refine_ls_matrix_type full
_refine_ls_number_parameters 180
_refine_ls_number_reflns 2253
_refine_ls_number_restraints 0
_refine_ls_restrained_S_all 1.060
_refine_ls_R_factor_all 0.0518
_refine_ls_R_factor_gt 0.0405
_refine_ls_shift/su_max 0.000
_refine_ls_shift/su_mean 0.000
_refine_ls_structure_factor_coef Fsqd
_refine_ls_weighting_details 'calc w=1/[\s^2^(Fo^2^)+(0.0507P)^2^+2.0726P] where P=(Fo^2^+2Fc^2^)/3'
_refine_ls_weighting_scheme calc
_refine_ls_wR_factor_gt 0.1026
_refine_ls_wR_factor_ref 0.1105
_reflns_number_gt 1840
_reflns_number_total 2253
_reflns_threshold_expression I>2\s(I)
_cod_data_source_file xu2376.cif
_cod_data_source_block I
_cod_depositor_comments
;
The following automatic conversions were performed:
'_symmetry_cell_setting' value 'Monoclinic' changed to 'monoclinic'
according to '/home/saulius/struct/CIF-dictionaries/cif_core.dic'
dictionary named 'cif_core.dic' version 2.4.1 from 2010-06-29.

Automatic conversion script
Id: cif_fix_enum 1527 2010-12-29 10:47:43Z saulius 

The following automatic conversions were performed:

'_symmetry_cell_setting' value 'Monoclinic' changed to 'monoclinic'
according to /home/saulius/struct/CIF-dictionaries/cif_core.dic
dictionary named 'cif_core.dic' version 2.4.1 from 2010-06-29.

Automatic conversion script
Id: cif_fix_values 1715 2011-07-08 13:25:40Z adriana 
;
_cod_original_cell_volume 2420.6(7)
_cod_original_sg_symbol_H-M 'C 2/c'
_cod_database_code 2217691
_cod_database_fobs_code 2217691

loop_
_symmetry_equiv_pos_as_xyz
'x, y, z'
'-x, y, -z+1/2'
'x+1/2, y+1/2, z'
'-x+1/2, y+1/2, -z+1/2'
'-x, -y, -z'
'x, -y, z-1/2'
'-x+1/2, -y+1/2, -z'
'x+1/2, -y+1/2, z-1/2'

loop_
_atom_site_type_symbol
_atom_site_label
_atom_site_fract_x
_atom_site_fract_y
_atom_site_fract_z
_atom_site_U_iso_or_equiv
_atom_site_adp_type
_atom_site_calc_flag
_atom_site_refinement_flags
_atom_site_occupancy
_atom_site_disorder_assembly
_atom_site_disorder_group
Co Co1 0.5000 0.76395(3) 0.7500 0.0542(2) Uani d S 1 . .
C C1 0.63842(19) 0.7820(2) 0.9976(4) 0.0839(10) Uani d . 1 . .
H H1A 0.5975 0.7472 1.0373 0.126 Uiso calc R 1 . .
H H1B 0.6776 0.7906 1.0673 0.126 Uiso calc R 1 . .
H H1C 0.6585 0.7488 0.9191 0.126 Uiso calc R 1 . .
C C2 0.60968(14) 0.8746(2) 0.9496(3) 0.0593(7) Uani d . 1 . .
C C3 0.63991(16) 0.9577(2) 1.0038(3) 0.0678(8) Uani d . 1 . .
H H3 0.6782 0.9552 1.0719 0.081 Uiso calc R 1 . .
C C4 0.61443(17) 1.0410(2) 0.9589(3) 0.0651(8) Uani d . 1 . .
H H4 0.6345 1.0953 0.9966 0.078 Uiso calc R 1 . .
C C5 0.55731(15) 1.04513(18) 0.8547(3) 0.0560(6) Uani d . 1 . .
C C6 0.52910(13) 0.96006(17) 0.8040(2) 0.0471(6) Uani d . 1 . .
C C7 0.52756(18) 1.1299(2) 0.8001(3) 0.0693(8) Uani d . 1 . .
H H7 0.5463 1.1861 0.8338 0.083 Uiso calc R 1 . .
C C8 0.57021(17) 0.68233(18) 0.5604(3) 0.0602(7) Uani d . 1 . .
C C9 0.6070(2) 0.6373(2) 0.4415(3) 0.054(4) Uani d PG 0.452(14) A 1
C C10 0.68276(16) 0.6552(3) 0.4177(4) 0.066(3) Uani d PG 0.452(14) A 1
H H10 0.7095 0.6954 0.4766 0.079 Uiso calc PR 0.452(14) A 1
C C11 0.71880(15) 0.6135(3) 0.3065(4) 0.078(6) Uani d PG 0.452(14) A 1
H H11 0.7698 0.6255 0.2905 0.094 Uiso calc PR 0.452(14) A 1
C C12 0.6791(3) 0.5537(4) 0.2190(5) 0.096(4) Uani d PG 0.452(14) A 1
H H12 0.7034 0.5256 0.1441 0.115 Uiso calc PR 0.452(14) A 1
C C13 0.6034(3) 0.5358(6) 0.2427(7) 0.111(4) Uani d PG 0.452(14) A 1
H H13 0.5767 0.4956 0.1838 0.133 Uiso calc PR 0.452(14) A 1
C C14 0.5674(3) 0.5776(6) 0.3540(6) 0.084(3) Uani d PG 0.452(14) A 1
H H14 0.5164 0.5655 0.3700 0.100 Uiso calc PR 0.452(14) A 1
C C9' 0.6177(2) 0.63122(19) 0.4495(3) 0.056(3) Uani d PG 0.548(14) A 2
C C10' 0.68099(17) 0.6701(2) 0.3936(5) 0.064(3) Uani d PG 0.548(14) A 2
H H10' 0.6970 0.7284 0.4236 0.077 Uiso calc PR 0.548(14) A 2
C C11' 0.72124(15) 0.6236(2) 0.2934(4) 0.083(5) Uani d PG 0.548(14) A 2
H H11' 0.7643 0.6505 0.2553 0.100 Uiso calc PR 0.548(14) A 2
C C12' 0.6981(3) 0.5377(2) 0.2495(5) 0.084(3) Uani d PG 0.548(14) A 2
H H12' 0.7257 0.5059 0.1823 0.101 Uiso calc PR 0.548(14) A 2
C C13' 0.6347(5) 0.4987(3) 0.3043(9) 0.090(3) Uani d PG 0.548(14) A 2
H H13' 0.6185 0.4407 0.2734 0.108 Uiso calc PR 0.548(14) A 2
C C14' 0.5949(4) 0.5449(3) 0.4048(7) 0.072(2) Uani d PG 0.548(14) A 2
H H14' 0.5521 0.5177 0.4431 0.087 Uiso calc PR 0.548(14) A 2
N N1 0.55395(11) 0.87653(14) 0.8526(2) 0.0496(5) Uani d . 1 . .
O O1 0.60107(14) 0.74637(15) 0.6274(3) 0.0847(5) Uani d . 1 A .
O O2 0.50361(13) 0.65984(16) 0.5879(2) 0.0847(5) Uani d . 1 A .

loop_
_atom_site_aniso_label
_atom_site_aniso_U_11
_atom_site_aniso_U_22
_atom_site_aniso_U_33
_atom_site_aniso_U_12
_atom_site_aniso_U_13
_atom_site_aniso_U_23
Co1 0.0625(3) 0.0494(3) 0.0509(3) 0.000 0.0041(2) 0.000
C1 0.076(2) 0.098(3) 0.077(2) 0.0292(18) -0.0178(17) 0.0002(18)
C2 0.0486(14) 0.0791(19) 0.0502(15) 0.0093(13) 0.0026(11) -0.0044(13)
C3 0.0521(16) 0.098(2) 0.0530(16) -0.0035(15) -0.0033(12) -0.0160(15)
C4 0.0679(18) 0.075(2) 0.0522(16) -0.0159(15) 0.0081(13) -0.0161(14)
C5 0.0638(16) 0.0613(16) 0.0433(13) -0.0074(12) 0.0138(12) -0.0070(11)
C6 0.0506(14) 0.0547(14) 0.0363(12) 0.0007(11) 0.0101(10) -0.0017(10)
C7 0.099(2) 0.0540(16) 0.0549(17) -0.0078(14) 0.0167(14) -0.0058(12)
C8 0.0749(18) 0.0479(15) 0.0579(16) -0.0033(13) 0.0010(14) 0.0031(12)
C9 0.059(5) 0.049(7) 0.055(7) 0.002(5) 0.015(5) 0.007(5)
C10 0.066(8) 0.075(6) 0.056(5) -0.008(5) -0.008(5) -0.001(4)
C11 0.051(9) 0.105(12) 0.079(10) 0.001(8) 0.001(7) 0.006(10)
C12 0.096(7) 0.120(9) 0.072(6) 0.012(6) 0.010(5) -0.035(5)
C13 0.103(7) 0.129(9) 0.103(7) -0.024(7) 0.017(6) -0.059(7)
C14 0.074(5) 0.089(6) 0.088(6) -0.014(5) 0.013(5) -0.034(5)
C9' 0.062(5) 0.058(6) 0.047(6) -0.003(4) -0.004(4) -0.006(4)
C10' 0.062(6) 0.059(4) 0.073(4) 0.000(4) 0.004(4) 0.009(4)
C11' 0.071(9) 0.099(9) 0.080(9) 0.007(7) 0.028(7) 0.012(8)
C12' 0.076(4) 0.110(6) 0.067(4) 0.015(5) 0.016(4) -0.010(5)
C13' 0.097(6) 0.086(5) 0.086(5) -0.018(4) 0.010(4) -0.039(4)
C14' 0.068(4) 0.073(4) 0.077(4) -0.020(3) 0.016(4) -0.014(3)
N1 0.0488(12) 0.0589(13) 0.0412(11) 0.0050(9) 0.0029(9) -0.0033(9)
O1 0.0876(11) 0.0800(11) 0.0870(11) -0.0088(8) 0.0221(9) -0.0209(8)
O2 0.0876(11) 0.0800(11) 0.0870(11) -0.0088(8) 0.0221(9) -0.0209(8)

loop_
_atom_type_symbol
_atom_type_description
_atom_type_scat_dispersion_real
_atom_type_scat_dispersion_imag
_atom_type_scat_source
C C 0.0033 0.0016 'International Tables Vol C Tables 4.2.6.8 and 6.1.1.4'
H H 0.0000 0.0000 'International Tables Vol C Tables 4.2.6.8 and 6.1.1.4'
N N 0.0061 0.0033 'International Tables Vol C Tables 4.2.6.8 and 6.1.1.4'
O O 0.0106 0.0060 'International Tables Vol C Tables 4.2.6.8 and 6.1.1.4'
Co Co 0.3494 0.9721 'International Tables Vol C Tables 4.2.6.8 and 6.1.1.4'

loop_
_geom_angle_atom_site_label_1
_geom_angle_atom_site_label_2
_geom_angle_atom_site_label_3
_geom_angle_site_symmetry_1
_geom_angle_site_symmetry_3
_geom_angle
N1 Co1 N1 . 2_656 79.73(11)
N1 Co1 O2 . 2_656 102.73(9)
N1 Co1 O2 2_656 2_656 148.05(8)
N1 Co1 O2 . . 148.05(8)
N1 Co1 O2 2_656 . 102.73(9)
O2 Co1 O2 2_656 . 91.74(13)
N1 Co1 O1 . . 88.33(8)
N1 Co1 O1 2_656 . 102.08(9)
O2 Co1 O1 2_656 . 109.81(9)
O2 Co1 O1 . . 59.85(8)
N1 Co1 O1 . 2_656 102.08(9)
N1 Co1 O1 2_656 2_656 88.33(8)
O2 Co1 O1 2_656 2_656 59.85(8)
O2 Co1 O1 . 2_656 109.81(9)
O1 Co1 O1 . 2_656 166.53(12)
N1 Co1 C8 . 2_656 104.54(8)
N1 Co1 C8 2_656 2_656 118.14(8)
O2 Co1 C8 2_656 2_656 30.01(8)
O2 Co1 C8 . 2_656 102.14(9)
O1 Co1 C8 . 2_656 139.20(10)
O1 Co1 C8 2_656 2_656 29.84(8)
C2 C1 H1A . . 109.5
C2 C1 H1B . . 109.5
H1A C1 H1B . . 109.5
C2 C1 H1C . . 109.5
H1A C1 H1C . . 109.5
H1B C1 H1C . . 109.5
N1 C2 C3 . . 120.4(3)
N1 C2 C1 . . 118.1(3)
C3 C2 C1 . . 121.4(3)
C4 C3 C2 . . 121.2(3)
C4 C3 H3 . . 119.4
C2 C3 H3 . . 119.4
C3 C4 C5 . . 119.6(3)
C3 C4 H4 . . 120.2
C5 C4 H4 . . 120.2
C4 C5 C6 . . 116.9(3)
C4 C5 C7 . . 123.4(3)
C6 C5 C7 . . 119.7(2)
N1 C6 C5 . . 123.0(2)
N1 C6 C6 . 2_656 117.74(13)
C5 C6 C6 . 2_656 119.30(15)
C7 C7 C5 2_656 . 120.99(16)
C7 C7 H7 2_656 . 119.5
C5 C7 H7 . . 119.5
O1 C8 O2 . . 119.4(3)
O1 C8 C9 . . 122.0(3)
O2 C8 C9 . . 118.4(3)
O1 C8 C9' . . 117.9(3)
O2 C8 C9' . . 122.7(3)
C10 C9 C14 . . 120.0
C10 C9 C8 . . 118.9(2)
C14 C9 C8 . . 121.1(2)
C11 C10 C9 . . 120.0
C11 C10 H10 . . 120.0
C9 C10 H10 . . 120.0
C10 C11 C12 . . 120.0
C10 C11 H11 . . 120.0
C12 C11 H11 . . 120.0
C11 C12 C13 . . 120.0
C11 C12 H12 . . 120.0
C13 C12 H12 . . 120.0
C12 C13 C14 . . 120.0
C12 C13 H13 . . 120.0
C14 C13 H13 . . 120.0
C9 C14 C13 . . 120.0
C9 C14 H14 . . 120.0
C13 C14 H14 . . 120.0
C10' C9' C14' . . 119.2
C10' C9' C8 . . 121.72(19)
C14' C9' C8 . . 119.06(19)
C9' C10' C11' . . 120.3
C9' C10' H10' . . 119.8
C11' C10' H10' . . 119.8
C12' C11' C10' . . 120.0
C12' C11' H11' . . 120.0
C10' C11' H11' . . 120.0
C13' C12' C11' . . 120.0
C13' C12' H12' . . 120.0
C11' C12' H12' . . 120.0
C12' C13' C14' . . 119.9
C12' C13' H13' . . 120.0
C14' C13' H13' . . 120.0
C13' C14' C9' . . 120.5
C13' C14' H14' . . 119.8
C9' C14' H14' . . 119.8
C2 N1 C6 . . 118.9(2)
C2 N1 Co1 . . 128.61(18)
C6 N1 Co1 . . 112.39(15)
C8 O1 Co1 . . 90.36(19)
C8 O2 Co1 . . 90.41(17)

loop_
_geom_bond_atom_site_label_1
_geom_bond_atom_site_label_2
_geom_bond_site_symmetry_2
_geom_bond_distance
_geom_bond_publ_flag
Co1 N1 . 2.114(2) y
Co1 N1 2_656 2.114(2) ?
Co1 O1 . 2.159(2) y
Co1 O1 2_656 2.159(2) ?
Co1 O2 2_656 2.154(2) ?
Co1 O2 . 2.154(2) y
Co1 C8 2_656 2.498(3) ?
C1 C2 . 1.497(4) ?
C1 H1A . 0.9600 ?
C1 H1B . 0.9600 ?
C1 H1C . 0.9600 ?
C2 N1 . 1.339(3) ?
C2 C3 . 1.406(4) ?
C3 C4 . 1.349(4) ?
C3 H3 . 0.9300 ?
C4 C5 . 1.406(4) ?
C4 H4 . 0.9300 ?
C5 C6 . 1.406(3) ?
C5 C7 . 1.425(4) ?
C6 N1 . 1.360(3) ?
C6 C6 2_656 1.444(5) ?
C7 C7 2_656 1.353(6) ?
C7 H7 . 0.9300 ?
C8 O1 . 1.243(3) ?
C8 O2 . 1.249(3) ?
C8 C9 . 1.465(4) ?
C8 C9' . 1.544(4) ?
C9 C10 . 1.3816(16) ?
C9 C14 . 1.3816(16) ?
C10 C11 . 1.3815(16) ?
C10 H10 . 0.9300 ?
C11 C12 . 1.3816(16) ?
C11 H11 . 0.9300 ?
C12 C13 . 1.3816(16) ?
C12 H12 . 0.9300 ?
C13 C14 . 1.3816(16) ?
C13 H13 . 0.9300 ?
C14 H14 . 0.9300 ?
C9' C10' . 1.3643(16) ?
C9' C14' . 1.3726(16) ?
C10' C11' . 1.3726(16) ?
C10' H10' . 0.9300 ?
C11' C12' . 1.3660(16) ?
C11' H11' . 0.9300 ?
C12' C13' . 1.3619(15) ?
C12' H12' . 0.9300 ?
C13' C14' . 1.3685(16) ?
C13' H13' . 0.9300 ?
C14' H14' . 0.9300 ?

loop_
_geom_torsion_atom_site_label_1
_geom_torsion_atom_site_label_2
_geom_torsion_atom_site_label_3
_geom_torsion_atom_site_label_4
_geom_torsion_site_symmetry_1
_geom_torsion_site_symmetry_4
_geom_torsion
N1 C2 C3 C4 . . -0.8(4)
C1 C2 C3 C4 . . 179.2(3)
C2 C3 C4 C5 . . -0.8(4)
C3 C4 C5 C6 . . 0.8(4)
C3 C4 C5 C7 . . -179.4(3)
C4 C5 C6 N1 . . 0.9(4)
C7 C5 C6 N1 . . -179.0(2)
C4 C5 C6 C6 . 2_656 -179.4(2)
C7 C5 C6 C6 . 2_656 0.8(4)
C4 C5 C7 C7 . 2_656 -179.9(3)
C6 C5 C7 C7 . 2_656 0.0(5)
O1 C8 C9 C10 . . 11.2(5)
O2 C8 C9 C10 . . -174.2(4)
C9' C8 C9 C10 . . -49.13(12)
O1 C8 C9 C14 . . -169.0(5)
O2 C8 C9 C14 . . 5.7(5)
C9' C8 C9 C14 . . 130.70(19)
C14 C9 C10 C11 . . 0.0
C8 C9 C10 C11 . . 179.8(3)
C9 C10 C11 C12 . . 0.0
C10 C11 C12 C13 . . 0.0
C11 C12 C13 C14 . . 0.0
C10 C9 C14 C13 . . 0.0
C8 C9 C14 C13 . . -179.8(3)
C12 C13 C14 C9 . . 0.0
O1 C8 C9' C10' . . -20.3(5)
O2 C8 C9' C10' . . 162.1(4)
C9 C8 C9' C10' . . 103.27(16)
O1 C8 C9' C14' . . 160.6(4)
O2 C8 C9' C14' . . -17.0(5)
C9 C8 C9' C14' . . -75.85(18)
C14' C9' C10' C11' . . 0.3
C8 C9' C10' C11' . . -178.9(3)
C9' C10' C11' C12' . . -0.3
C10' C11' C12' C13' . . 0.6
C11' C12' C13' C14' . . -1.0
C12' C13' C14' C9' . . 1.0
C10' C9' C14' C13' . . -0.6
C8 C9' C14' C13' . . 178.5(3)
C3 C2 N1 C6 . . 2.3(4)
C1 C2 N1 C6 . . -177.6(2)
C3 C2 N1 Co1 . . 178.41(18)
C1 C2 N1 Co1 . . -1.5(4)
C5 C6 N1 C2 . . -2.4(3)
C6 C6 N1 C2 2_656 . 177.8(2)
C5 C6 N1 Co1 . . -179.10(18)
C6 C6 N1 Co1 2_656 . 1.2(3)
N1 Co1 N1 C2 2_656 . -176.7(3)
O2 Co1 N1 C2 2_656 . 35.9(2)
O2 Co1 N1 C2 . . -79.0(3)
O1 Co1 N1 C2 . . -74.1(2)
O1 Co1 N1 C2 2_656 . 97.3(2)
C8 Co1 N1 C2 2_656 . 66.7(2)
N1 Co1 N1 C6 2_656 . -0.41(11)
O2 Co1 N1 C6 2_656 . -147.88(16)
O2 Co1 N1 C6 . . 97.2(2)
O1 Co1 N1 C6 . . 102.19(17)
O1 Co1 N1 C6 2_656 . -86.45(17)
C8 Co1 N1 C6 2_656 . -117.03(16)
O2 C8 O1 Co1 . . 0.7(3)
C9 C8 O1 Co1 . . 175.3(3)
C9' C8 O1 Co1 . . -177.0(2)
N1 Co1 O1 C8 . . -177.35(18)
N1 Co1 O1 C8 2_656 . -98.22(18)
O2 Co1 O1 C8 2_656 . 79.71(19)
O2 Co1 O1 C8 . . -0.39(17)
O1 Co1 O1 C8 2_656 . 41.69(17)
C8 Co1 O1 C8 2_656 . 72.1(3)
O1 C8 O2 Co1 . . -0.7(3)
C9 C8 O2 Co1 . . -175.5(3)
C9' C8 O2 Co1 . . 176.9(3)
N1 Co1 O2 C8 . . 6.1(3)
N1 Co1 O2 C8 2_656 . 97.09(18)
O2 Co1 O2 C8 2_656 . -111.61(19)
O1 Co1 O2 C8 . . 0.38(17)
O1 Co1 O2 C8 2_656 . -170.06(17)
C8 Co1 O2 C8 2_656 . -140.01(16)
